data_7106291
loop_
_publ_author_name
'Yao Kang'
'Shumei Chen'
'Fei Wang'
'Jian Zhang'
'Xianhui Bu'

_publ_section_title
;
 Induction in Urothermal Synthesis of Homochiral Porous Materials from
 Achiral Precursors
;
_journal_name_full Chem.Commun.
_journal_page_first 4950
_journal_paper_doi 10.1039/c1cc10486a
_journal_volume 47
_journal_year 2011
_chemical_formula_sum 'C28 H26 Co2 N8 O12'
_chemical_formula_weight 784.43
_chemical_name_systematic
;
?
;
_space_group_IT_number 95
_symmetry_cell_setting tetragonal
_symmetry_space_group_name_Hall 'P 4cw 2c'
_symmetry_space_group_name_H-M 'P 43 2 2'
_atom_sites_solution_hydrogens geom
_atom_sites_solution_primary direct
_atom_sites_solution_secondary difmap
_audit_creation_method SHELXL-97
_cell_angle_alpha 90.00
_cell_angle_beta 90.00
_cell_angle_gamma 90.00
_cell_formula_units_Z 4
_cell_length_a 11.3108(2)
_cell_length_b 11.3108(2)
_cell_length_c 25.2380(12)
_cell_measurement_temperature 293(2)
_cell_volume 3228.80(17)
_computing_cell_refinement 'Bruker FRAMBO'
_computing_data_collection 'Bruker FRAMBO'
_computing_data_reduction 'Bruker SHELXTL'
_computing_molecular_graphics 'Bruker SHELXTL'
_computing_publication_material 'Bruker SHELXTL'
_computing_structure_refinement 'SHELXL-97 (Sheldrick, 1997)'
_computing_structure_solution 'SHELXS-97 (Sheldrick, 1990)'
_diffrn_ambient_temperature 293(2)
_diffrn_measured_fraction_theta_full 0.790
_diffrn_measured_fraction_theta_max 0.790
_diffrn_measurement_device_type 'multiwire proportional'
_diffrn_measurement_method 'phi and omega scans'
_diffrn_radiation_monochromator graphite
_diffrn_radiation_source 'fine-focus sealed tube'
_diffrn_radiation_type MoK\a
_diffrn_radiation_wavelength 0.71073
_diffrn_reflns_av_R_equivalents 0.0326
_diffrn_reflns_av_sigmaI/netI 0.0617
_diffrn_reflns_limit_h_max 10
_diffrn_reflns_limit_h_min -9
_diffrn_reflns_limit_k_max 7
_diffrn_reflns_limit_k_min -11
_diffrn_reflns_limit_l_max 25
_diffrn_reflns_limit_l_min -21
_diffrn_reflns_number 3512
_diffrn_reflns_theta_full 22.82
_diffrn_reflns_theta_max 22.82
_diffrn_reflns_theta_min 2.42
_exptl_absorpt_coefficient_mu 1.076
_exptl_absorpt_correction_type none
_exptl_crystal_colour red
_exptl_crystal_density_diffrn 1.272
_exptl_crystal_density_method 'not measured'
_exptl_crystal_description prism
_exptl_crystal_F_000 1256
_exptl_crystal_size_max .20
_exptl_crystal_size_mid .13
_exptl_crystal_size_min .10
_refine_diff_density_max 0.766
_refine_diff_density_min -0.489
_refine_diff_density_rms 0.104
_refine_ls_abs_structure_details 'Flack H D (1983), Acta Cryst. A39, 876-881'
_refine_ls_abs_structure_Flack -0.02(6)
_refine_ls_extinction_method none
_refine_ls_goodness_of_fit_ref 1.136
_refine_ls_hydrogen_treatment none
_refine_ls_matrix_type full
_refine_ls_number_parameters 93
_refine_ls_number_reflns 1617
_refine_ls_number_restraints 0
_refine_ls_restrained_S_all 1.136
_refine_ls_R_factor_all 0.0692
_refine_ls_R_factor_gt 0.0569
_refine_ls_shift/su_max 0.064
_refine_ls_shift/su_mean 0.007
_refine_ls_structure_factor_coef Fsqd
_refine_ls_weighting_details 'calc w=1/[\s^2^(Fo^2^)+(0.0906P)^2^+3.1257P] where P=(Fo^2^+2Fc^2^)/3'
_refine_ls_weighting_scheme calc
_refine_ls_wR_factor_gt 0.1532
_refine_ls_wR_factor_ref 0.1584
_reflns_number_gt 1340
_reflns_number_total 1617
_reflns_threshold_expression >2sigma(I)
_cod_data_source_file c1cc10486a.txt
_cod_data_source_block 7-(+)
_cod_original_sg_symbol_H-M P4(3)22
_cod_database_code 7106291

loop_
_symmetry_equiv_pos_as_xyz
'x, y, z'
'-x, -y, z+1/2'
'-y, x, z+3/4'
'y, -x, z+1/4'
'-x, y, -z'
'x, -y, -z+1/2'
'y, x, -z+1/4'
'-y, -x, -z+3/4'

loop_
_atom_site_label
_atom_site_type_symbol
_atom_site_fract_x
_atom_site_fract_y
_atom_site_fract_z
_atom_site_U_iso_or_equiv
_atom_site_adp_type
_atom_site_occupancy
_atom_site_symmetry_multiplicity
_atom_site_calc_flag
_atom_site_refinement_flags
_atom_site_disorder_assembly
_atom_site_disorder_group
Co1 Co 0.5000 0.70322(16) 0.0000 0.0135(6) Uiso 1 2 d S . .
Co2 Co 0.59629(12) 0.59629(12) 0.1250 0.0138(6) Uiso 1 2 d S . .
O2 O 0.5853(5) 0.5901(5) -0.1249(2) 0.0237(17) Uiso 1 1 d . . .
O4 O 1.2240(6) 0.5954(6) -0.1247(3) 0.0232(17) Uiso 1 1 d . . .
C9 C 0.6627(8) 0.4912(9) 0.0155(4) 0.019(3) Uiso 1 1 d . . .
C4 C 1.0203(9) 0.6155(9) -0.1444(4) 0.018(3) Uiso 1 1 d . . .
C1 C 0.7852(8) 0.6383(8) -0.1135(4) 0.013(2) Uiso 1 1 d . . .
O3 O 1.1671(6) 0.5875(6) -0.2097(2) 0.0247(19) Uiso 1 1 d . . .
O5 O 0.5981(5) 0.5658(5) 0.0391(2) 0.0186(17) Uiso 1 1 d . . .
N1 N 0.6295(8) 0.4266(8) -0.0259(3) 0.030(2) Uiso 1 1 d . . .
H1A H 0.5590 0.4242 -0.0387 0.036 Uiso 1 1 calc R . .
O1 O 0.6361(6) 0.7004(6) -0.0548(3) 0.0228(19) Uiso 1 1 d . . .
C3 C 0.9921(10) 0.6539(9) -0.0934(4) 0.025(3) Uiso 1 1 d . . .
H3A H 1.0521 0.6701 -0.0692 0.030 Uiso 1 1 calc R . .
C6 C 0.8152(10) 0.5999(9) -0.1642(4) 0.028(3) Uiso 1 1 d . . .
H6A H 0.7561 0.5802 -0.1883 0.034 Uiso 1 1 calc R . .
C7 C 0.6597(9) 0.6449(9) -0.0963(4) 0.022(3) Uiso 1 1 d . . .
C5 C 0.9305(9) 0.5912(9) -0.1786(4) 0.026(3) Uiso 1 1 d . . .
H5A H 0.9487 0.5679 -0.2129 0.031 Uiso 1 1 calc R . .
C2 C 0.8773(9) 0.6675(9) -0.0790(4) 0.024(3) Uiso 1 1 d . . .
H2A H 0.8596 0.6969 -0.0455 0.029 Uiso 1 1 calc R . .
C12 C 0.8187(11) 0.3674(11) -0.0028(5) 0.052(3) Uiso 1 1 d . . .
H12A H 0.8218 0.2943 0.0173 0.062 Uiso 1 1 calc R . .
H12B H 0.8970 0.3854 -0.0163 0.062 Uiso 1 1 calc R . .
C8 C 1.1471(9) 0.5977(9) -0.1605(4) 0.020(3) Uiso 1 1 d . . .
N2 N 0.7725(8) 0.4641(8) 0.0291(3) 0.030(2) Uiso 1 1 d . . .
H2B H 0.8115 0.4992 0.0538 0.036 Uiso 1 1 calc R . .
C11 C 0.7302(10) 0.3602(11) -0.0465(5) 0.040(3) Uiso 1 1 d . . .
H11A H 0.7606 0.3959 -0.0787 0.048 Uiso 1 1 calc R . .
H11B H 0.7087 0.2787 -0.0538 0.048 Uiso 1 1 calc R . .
C32 C 0.839(3) -0.001(3) -0.0906(14) 0.198(11) Uiso 1 1 d . . .
O8 O 0.762(3) 0.006(2) -0.1429(11) 0.289(12) Uiso 1 1 d . . .
N4 N 0.758(3) -0.026(3) -0.0448(11) 0.242(12) Uiso 1 1 d . . .
N3 N 0.981(3) 0.001(3) -0.0757(12) 0.394(15) Uiso 1 1 d . . .

loop_
_atom_type_symbol
_atom_type_description
_atom_type_scat_dispersion_real
_atom_type_scat_dispersion_imag
_atom_type_scat_source
C C 0.0033 0.0016 'International Tables Vol C Tables 4.2.6.8 and 6.1.1.4'
H H 0.0000 0.0000 'International Tables Vol C Tables 4.2.6.8 and 6.1.1.4'
N N 0.0061 0.0033 'International Tables Vol C Tables 4.2.6.8 and 6.1.1.4'
O O 0.0106 0.0060 'International Tables Vol C Tables 4.2.6.8 and 6.1.1.4'
Co Co 0.3494 0.9721 'International Tables Vol C Tables 4.2.6.8 and 6.1.1.4'

loop_
_geom_angle_atom_site_label_1
_geom_angle_atom_site_label_2
_geom_angle_atom_site_label_3
_geom_angle
_geom_angle_site_symmetry_1
_geom_angle_site_symmetry_3
_geom_angle_publ_flag
O3 Co1 O3 88.1(4) 8_674 4_575 ?
O3 Co1 O1 92.2(3) 8_674 . ?
O3 Co1 O1 89.0(3) 4_575 . ?
O3 Co1 O1 89.0(3) 8_674 5_655 ?
O3 Co1 O1 92.2(3) 4_575 5_655 ?
O1 Co1 O1 178.2(4) . 5_655 ?
O3 Co1 O5 92.3(2) 8_674 5_655 ?
O3 Co1 O5 177.1(2) 4_575 5_655 ?
O1 Co1 O5 93.8(3) . 5_655 ?
O1 Co1 O5 84.9(2) 5_655 5_655 ?
O3 Co1 O5 177.1(2) 8_674 . ?
O3 Co1 O5 92.3(2) 4_575 . ?
O1 Co1 O5 84.9(2) . . ?
O1 Co1 O5 93.8(3) 5_655 . ?
O5 Co1 O5 87.4(3) 5_655 . ?
O4 Co2 O4 90.6(4) 4_575 5_755 ?
O4 Co2 O2 91.7(2) 4_575 5_655 ?
O4 Co2 O2 177.7(3) 5_755 5_655 ?
O4 Co2 O2 177.7(3) 4_575 4_565 ?
O4 Co2 O2 91.7(2) 5_755 4_565 ?
O2 Co2 O2 86.1(3) 5_655 4_565 ?
O4 Co2 O5 99.3(2) 4_575 . ?
O4 Co2 O5 89.2(2) 5_755 . ?
O2 Co2 O5 90.2(2) 5_655 . ?
O2 Co2 O5 81.0(2) 4_565 . ?
O4 Co2 O5 89.2(2) 4_575 7 ?
O4 Co2 O5 99.3(2) 5_755 7 ?
O2 Co2 O5 81.0(2) 5_655 7 ?
O2 Co2 O5 90.2(2) 4_565 7 ?
O5 Co2 O5 168.0(3) . 7 ?
C7 O2 Co2 130.2(6) . 3_654 ?
C8 O4 Co2 133.7(6) . 3_754 ?
O5 C9 N1 125.1(9) . . ?
O5 C9 N2 124.9(9) . . ?
N1 C9 N2 110.0(9) . . ?
C5 C4 C3 118.5(10) . . ?
C5 C4 C8 120.9(9) . . ?
C3 C4 C8 120.6(9) . . ?
C2 C1 C6 117.7(9) . . ?
C2 C1 C7 121.3(9) . . ?
C6 C1 C7 121.0(9) . . ?
C8 O3 Co1 131.4(6) . 3_754 ?
C9 O5 Co1 124.3(6) . . ?
C9 O5 Co2 125.2(6) . . ?
Co1 O5 Co2 109.6(3) . . ?
C9 N1 C11 110.0(9) . . ?
C9 N1 H1A 125.1 . . ?
C11 N1 H1A 124.9 . . ?
C7 O1 Co1 136.6(7) . . ?
C2 C3 C4 120.1(11) . . ?
C2 C3 H3A 119.9 . . ?
C4 C3 H3A 120.0 . . ?
C5 C6 C1 120.1(10) . . ?
C5 C6 H6A 120.1 . . ?
C1 C6 H6A 119.9 . . ?
O1 C7 O2 125.4(10) . . ?
O1 C7 C1 118.2(9) . . ?
O2 C7 C1 116.3(9) . . ?
C4 C5 C6 122.3(10) . . ?
C4 C5 H5A 118.8 . . ?
C6 C5 H5A 118.9 . . ?
C3 C2 C1 121.3(10) . . ?
C3 C2 H2A 119.4 . . ?
C1 C2 H2A 119.3 . . ?
N2 C12 C11 102.1(9) . . ?
N2 C12 H12A 111.4 . . ?
C11 C12 H12A 111.3 . . ?
N2 C12 H12B 111.3 . . ?
C11 C12 H12B 111.2 . . ?
H12A C12 H12B 109.4 . . ?
O4 C8 O3 125.4(9) . . ?
O4 C8 C4 118.0(9) . . ?
O3 C8 C4 116.6(9) . . ?
C9 N2 C12 111.5(9) . . ?
C9 N2 H2B 123.9 . . ?
C12 N2 H2B 124.5 . . ?
N1 C11 C12 103.4(9) . . ?
N1 C11 H11A 110.9 . . ?
C12 C11 H11A 111.1 . . ?
N1 C11 H11B 111.1 . . ?
C12 C11 H11B 111.4 . . ?
H11A C11 H11B 108.9 . . ?
O8 C32 N4 109(3) . . ?
O8 C32 N3 136(3) . . ?
N4 C32 N3 115(3) . . ?

loop_
_geom_bond_atom_site_label_1
_geom_bond_atom_site_label_2
_geom_bond_distance
_geom_bond_site_symmetry_2
_geom_bond_publ_flag
Co1 O3 2.041(7) 8_674 ?
Co1 O3 2.041(7) 4_575 ?
Co1 O1 2.069(6) . ?
Co1 O1 2.069(6) 5_655 ?
Co1 O5 2.150(6) 5_655 ?
Co1 O5 2.150(6) . ?
Co2 O4 2.033(6) 4_575 ?
Co2 O4 2.033(6) 5_755 ?
Co2 O2 2.055(6) 5_655 ?
Co2 O2 2.055(6) 4_565 ?
Co2 O5 2.195(6) . ?
Co2 O5 2.195(6) 7 ?
O2 C7 1.270(11) . ?
O2 Co2 2.055(6) 3_654 ?
O4 C8 1.255(11) . ?
O4 Co2 2.033(6) 3_754 ?
C9 O5 1.266(11) . ?
C9 N1 1.329(12) . ?
C9 N2 1.325(12) . ?
C4 C5 1.361(13) . ?
C4 C3 1.395(13) . ?
C4 C8 1.503(14) . ?
C1 C2 1.397(13) . ?
C1 C6 1.395(13) . ?
C1 C7 1.485(14) . ?
O3 C8 1.268(11) . ?
O3 Co1 2.041(7) 3_754 ?
N1 C11 1.461(14) . ?
N1 H1A 0.8600 . ?
O1 C7 1.252(11) . ?
C3 C2 1.358(14) . ?
C3 H3A 0.9300 . ?
C6 C5 1.357(15) . ?
C6 H6A 0.9300 . ?
C5 H5A 0.9300 . ?
C2 H2A 0.9300 . ?
C12 N2 1.456(14) . ?
C12 C11 1.492(16) . ?
C12 H12A 0.9700 . ?
C12 H12B 0.9700 . ?
N2 H2B 0.8600 . ?
C11 H11A 0.9700 . ?
C11 H11B 0.9700 . ?
C32 O8 1.58(4) . ?
C32 N4 1.50(3) . ?
C32 N3 1.65(4) . ?
